data_2102353
loop_
_publ_author_name
'Marsh, Richard E.'

_publ_section_title
;
 Space group <i>Cc</i>: an update
;
_journal_issue 2
_journal_name_full 'Acta Crystallographica Section B'
_journal_page_first 252
_journal_page_last 253
_journal_paper_doi 10.1107/S0108768104003878
_journal_volume 60
_journal_year 2004
_chemical_formula_moiety 'C48 H40 N3 P4 S4 Os, B F4, 1.5(C H2 Cl2)'
_chemical_formula_sum 'C49.5 H43 B Cl3 F4 N3 Os P4 S4'
_space_group_crystal_system monoclinic
_space_group_IT_number 15
_symmetry_space_group_name_H-M 'C 1 2/c 1'
_audit_creation_method CRYM
_cell_angle_alpha 90
_cell_angle_beta 95.72
_cell_angle_gamma 90
_cell_formula_units_Z 4
_cell_length_a 13.6460
_cell_length_b 24.6180
_cell_length_c 17.0830
_cell_volume 5710.241
_cod_data_source_file bk0142.cif
_cod_data_source_block HUDGIW
_cod_depositor_comments
;
 Adding the _cell_formula_units_Z data item.

 Antanas Vaitkus,
 2017-08-05

  Added moiety chemical formula from Marsh (2004) paper.
  The summary chemical formula is calculated from moiety formula using
  AdHocParser
  (svn://www.crystallography.net/cod-tools/trunk/Formulae/AdHocParser.yp,
  revision 1441.)

  Andrius Merkys
  2013-11-11
;
_cod_original_sg_symbol_H-M C2/c
_cod_database_code 2102353

loop_
_atom_site_label
_atom_site_type_symbol
_atom_site_fract_x
_atom_site_fract_y
_atom_site_fract_z
Os1 Os 0.00000 0.06577 0.25000
S1 S 0.14325 0.09740 0.32285
P1 P 0.17960 0.04250 0.12090
S2 S -0.05280 0.08681 0.37560
P3 P -0.26465 0.09717 0.24115
N1 N -0.26325 0.05390 0.30910
N3 N 0.00000 -0.00062 0.25000
C1 C -0.29030 0.16505 0.27145
C2 C -0.37760 0.17235 0.30485
C3 C -0.40435 0.22425 0.32645
C4 C -0.34280 0.26685 0.31500
C5 C -0.25885 0.25965 0.28315
C6 C -0.23165 0.20960 0.26120
C7 C -0.36310 0.08100 0.16820
C8 C -0.41905 0.03490 0.17565
C9 C -0.49615 0.02340 0.11695
C10 C -0.51400 0.05575 0.05325
C11 C -0.45870 0.10005 0.04530
C12 C -0.38155 0.11535 0.10265
C13 C -0.21575 0.06190 0.47395
C14 C -0.20765 0.02630 0.53735
C15 C -0.23215 0.04460 0.60930
C16 C -0.26710 0.09570 0.61785
C17 C -0.27685 0.13090 0.55510
C18 C -0.25010 0.11435 0.48335
C19 C -0.15280 -0.02905 0.38200
C20 C -0.06155 -0.04770 0.40940
C21 C -0.04410 -0.10380 0.41280
C22 C -0.11885 -0.13920 0.39000
C23 C -0.21245 -0.12000 0.36330
C24 C -0.22800 -0.06430 0.35820
Cl1 Cl -0.06800 0.23490 0.47245
Cl2 Cl 0.13495 0.25180 0.44600
C49 C 0.01640 0.23935 0.40575
B1 B 0.00000 0.36710 0.25000
H1 H -0.41805 0.14115 0.31180
H2 H -0.46440 0.22920 0.35055
H3 H -0.36245 0.30275 0.32875
H4 H -0.21775 0.29045 0.27540
H5 H -0.17075 0.20385 0.23880
H6 H -0.40455 0.01170 0.22040
H7 H -0.53750 -0.00745 0.12275
H8 H -0.56550 0.04640 0.01340
H9 H -0.47150 0.12210 -0.00085
H10 H -0.34175 0.14665 0.09775
H11 H -0.18415 -0.00945 0.53105
H12 H -0.22715 0.01990 0.65295
H13 H -0.28495 0.10720 0.66775
H14 H -0.30100 0.16680 0.56190
H15 H -0.25550 0.13900 0.44000
H16 H -0.00995 -0.02260 0.42645
H17 H 0.02000 -0.11765 0.43045
H18 H -0.10680 -0.17760 0.39325
H19 H -0.26510 -0.14495 0.34855
H20 H -0.29110 -0.05015 0.33830
